data_2225244
loop_
_publ_author_name
'Champouret, Yohan'
'Poli, Rinaldo'
'Daran, Jean-Claude'

_publ_section_title Tris(1,1,1,5,5,5-hexafluoro-2,4-pentanedionato-\k^2^<i>O</i>,<i>O</i>')molybdenum(III)
_journal_coeditor_code GK2257
_journal_issue 3
_journal_name_full 'Acta Crystallographica Section E'
_journal_page_first m299
_journal_page_last m300
_journal_paper_doi 10.1107/S1600536810005489
_journal_volume 66
_journal_year 2010
_chemical_formula_iupac '[Mo (C5 H F6 O2)3]'
_chemical_formula_moiety 'Mo 3+ , 3C5 H1 F6 O2 -'
_chemical_formula_sum 'C15 H3 F18 Mo O6'
_chemical_formula_weight 717.11
_chemical_name_systematic Tris(1,1,1,5,5,5-hexafluoro-2,4-pentanedionato-\k^2^<i>O</i>,<i>O</i>')molybdenum(III)
_space_group_crystal_system trigonal
_space_group_IT_number 147
_space_group_name_Hall '-P 3'
_space_group_name_H-M_alt 'P -3'
_symmetry_space_group_name_Hall '-P 3'
_symmetry_space_group_name_H-M 'P -3'
_atom_sites_solution_hydrogens geom
_atom_sites_solution_primary direct
_atom_sites_solution_secondary difmap
_audit_creation_method SHELXL-97
_cell_angle_alpha 90.00
_cell_angle_beta 90.00
_cell_angle_gamma 120.00
_cell_formula_units_Z 6
_cell_length_a 18.4876(10)
_cell_length_b 18.4876(10)
_cell_length_c 11.5021(7)
_cell_measurement_reflns_used 8040
_cell_measurement_temperature 180(2)
_cell_measurement_theta_max 32.13
_cell_measurement_theta_min 2.82
_cell_volume 3404.6(3)
_computing_cell_refinement 'CrysAlis RED (Oxford Diffraction, 2008)'
_computing_data_collection 'CrysAlis CCD (Oxford Diffraction, 2008)'
_computing_data_reduction 'CrysAlis RED (Oxford Diffraction, 2008)'
_computing_molecular_graphics
;
ORTEPIII (Burnett & Johnson, 1996), ORTEP-3 for Windows (Farrugia,
1997) and
PLATON (Spek, 2009)
;
_computing_publication_material 'SHELXL97 (Sheldrick, 2008)'
_computing_structure_refinement 'SHELXL97 (Sheldrick, 2008)'
_computing_structure_solution 'SIR97 (Altomare <i>et al.</i>,  1999)'
_diffrn_ambient_temperature 180(2)
_diffrn_detector_area_resol_mean 8.2632
_diffrn_measured_fraction_theta_full 0.999
_diffrn_measured_fraction_theta_max 0.999
_diffrn_measurement_device_type 'Oxford Diffraction XCALIBUR'
_diffrn_measurement_method '\w and \f'
_diffrn_radiation_monochromator graphite
_diffrn_radiation_source 'fine-focus sealed tube'
_diffrn_radiation_type MoK\a
_diffrn_radiation_wavelength 0.71073
_diffrn_reflns_av_R_equivalents 0.0627
_diffrn_reflns_av_sigmaI/netI 0.0673
_diffrn_reflns_limit_h_max 23
_diffrn_reflns_limit_h_min -23
_diffrn_reflns_limit_k_max 23
_diffrn_reflns_limit_k_min -23
_diffrn_reflns_limit_l_max 14
_diffrn_reflns_limit_l_min -14
_diffrn_reflns_number 26629
_diffrn_reflns_theta_full 26.37
_diffrn_reflns_theta_max 26.37
_diffrn_reflns_theta_min 2.83
_diffrn_standards_decay_% 0
_diffrn_standards_interval_count 0
_diffrn_standards_interval_time 0
_diffrn_standards_number 0
_exptl_absorpt_coefficient_mu 0.757
_exptl_absorpt_correction_T_max 1.00000
_exptl_absorpt_correction_T_min 0.73133
_exptl_absorpt_correction_type multi-scan
_exptl_absorpt_process_details '(CrysAlis RED; Oxford Diffraction, 2008)'
_exptl_crystal_colour 'dark green'
_exptl_crystal_density_diffrn 2.099
_exptl_crystal_density_method 'not measured'
_exptl_crystal_description prism
_exptl_crystal_F_000 2070
_exptl_crystal_size_max 0.394
_exptl_crystal_size_mid 0.11
_exptl_crystal_size_min 0.05
_refine_diff_density_max 0.781
_refine_diff_density_min -0.437
_refine_ls_extinction_method none
_refine_ls_goodness_of_fit_ref 0.966
_refine_ls_hydrogen_treatment constr
_refine_ls_matrix_type full
_refine_ls_number_parameters 362
_refine_ls_number_reflns 4635
_refine_ls_number_restraints 0
_refine_ls_restrained_S_all 0.966
_refine_ls_R_factor_all 0.0716
_refine_ls_R_factor_gt 0.0302
_refine_ls_shift/su_max 0.001
_refine_ls_shift/su_mean 0.000
_refine_ls_structure_factor_coef Fsqd
_refine_ls_weighting_details 'calc w=1/[\s^2^(Fo^2^)+(0.0279P)^2^] where P=(Fo^2^+2Fc^2^)/3'
_refine_ls_weighting_scheme calc
_refine_ls_wR_factor_gt 0.0555
_refine_ls_wR_factor_ref 0.0677
_reflns_number_gt 2801
_reflns_number_total 4635
_reflns_threshold_expression I>2\s(I)
_cod_data_source_file gk2257.cif
_cod_data_source_block I
_cod_database_code 2225244
_cod_database_fobs_code 2225244

loop_
_symmetry_equiv_pos_as_xyz
'x, y, z'
'-y, x-y, z'
'-x+y, -x, z'
'-x, -y, -z'
'y, -x+y, -z'
'x-y, x, -z'

loop_
_atom_site_type_symbol
_atom_site_label
_atom_site_fract_x
_atom_site_fract_y
_atom_site_fract_z
_atom_site_U_iso_or_equiv
_atom_site_adp_type
_atom_site_calc_flag
_atom_site_refinement_flags
_atom_site_occupancy
_atom_site_disorder_assembly
_atom_site_disorder_group
Mo Mo1 1.0000 1.0000 0.22101(5) 0.02614(14) Uani d S 1 . .
O O11 0.92251(14) 1.02746(14) 0.12480(19) 0.0300(6) Uani d . 1 . .
O O12 0.89820(15) 0.92784(14) 0.3234(2) 0.0328(6) Uani d . 1 . .
C C11 0.8485(2) 1.0084(2) 0.1500(3) 0.0292(9) Uani d . 1 . .
C C12 0.8278(2) 0.9228(2) 0.3202(3) 0.0334(9) Uani d . 1 . .
C C13 0.8008(2) 0.9608(2) 0.2420(3) 0.0346(10) Uani d . 1 . .
H H13 0.7466 0.9537 0.2521 0.042 Uiso calc R 1 . .
C C111 0.8113(3) 1.0438(3) 0.0641(4) 0.0412(10) Uani d . 1 . .
C C121 0.7685(3) 0.8663(3) 0.4136(3) 0.0429(11) Uani d . 1 . .
F F11 0.84649(19) 1.12517(17) 0.0790(2) 0.0781(9) Uani d . 1 . .
F F12 0.82575(17) 1.03301(18) -0.0431(2) 0.0653(8) Uani d . 1 . .
F F13 0.73139(16) 1.01295(19) 0.0767(2) 0.0829(10) Uani d . 1 . .
F F14 0.74487(16) 0.78765(16) 0.3919(2) 0.0704(8) Uani d . 1 . .
F F15 0.70096(14) 0.87247(17) 0.4230(2) 0.0698(9) Uani d . 1 . .
F F16 0.80526(14) 0.88434(15) 0.51746(18) 0.0532(7) Uani d . 1 . .
Mo Mo2 0.3333 0.6667 1.02042(5) 0.03124(15) Uani d S 1 . .
O O21 0.39312(16) 0.77397(15) 0.92317(19) 0.0357(6) Uani d . 1 . .
O O22 0.28812(16) 0.72680(17) 1.1206(2) 0.0370(6) Uani d . 1 . .
C C21 0.3944(2) 0.8419(2) 0.9427(3) 0.0351(10) Uani d . 1 . .
C C22 0.3029(2) 0.8010(3) 1.1092(3) 0.0332(10) Uani d . 1 . .
C C23 0.3536(3) 0.8590(2) 1.0281(3) 0.0373(10) Uani d . 1 . .
H H23 0.3606 0.9135 1.0316 0.045 Uiso calc R 1 . .
C C211 0.4503(4) 0.9104(3) 0.8578(4) 0.0564(12) Uani d . 1 . .
C C221 0.2561(3) 0.8234(3) 1.1961(4) 0.0548(13) Uani d . 1 . .
F F21 0.5295(2) 0.93326(19) 0.8780(3) 0.0991(11) Uani d . 1 . .
F F22 0.4346(2) 0.88536(15) 0.7498(2) 0.0870(10) Uani d . 1 . .
F F23 0.4454(2) 0.97810(17) 0.8698(2) 0.0875(10) Uani d . 1 . .
F F24 0.1770(2) 0.7858(2) 1.1699(3) 0.1105(13) Uani d . 1 . .
F F25 0.26262(18) 0.80214(18) 1.3017(2) 0.0743(9) Uani d . 1 . .
F F26 0.2806(2) 0.9036(2) 1.1958(3) 0.1124(13) Uani d . 1 . .
Mo Mo3 0.3333 0.6667 0.54730(5) 0.03462(16) Uani d S 1 . .
O O31 0.39271(18) 0.77270(15) 0.4469(2) 0.0403(6) Uani d . 1 . .
O O32 0.44118(15) 0.71545(18) 0.64445(19) 0.0377(6) Uani d . 1 . .
C C31 0.4665(3) 0.8327(3) 0.4578(3) 0.0385(10) Uani d . 1 . .
C C32 0.5086(2) 0.7827(3) 0.6246(3) 0.0367(10) Uani d . 1 . .
C C33 0.5252(2) 0.8409(2) 0.5390(3) 0.0377(10) Uani d . 1 . .
H H33 0.5793 0.8888 0.5356 0.045 Uiso calc R 1 . .
C C311 0.4891(4) 0.8998(3) 0.3686(4) 0.0582(14) Uani d . 1 . .
C C321 0.5779(3) 0.7956(4) 0.7077(4) 0.0577(13) Uani d . 1 . .
F F31 0.4518(2) 0.94281(18) 0.3915(3) 0.0957(11) Uani d . 1 . .
F F32 0.56998(19) 0.95469(18) 0.3661(2) 0.0947(11) Uani d . 1 . .
F F33 0.46553(18) 0.86962(17) 0.2642(2) 0.0817(10) Uani d . 1 . .
F F34 0.6111(2) 0.7510(3) 0.6743(3) 0.1150(13) Uani d . 1 . .
F F35 0.55263(14) 0.7768(2) 0.8139(2) 0.0820(9) Uani d . 1 . .
F F36 0.64080(17) 0.8732(2) 0.7069(3) 0.0984(12) Uani d . 1 . .

loop_
_atom_site_aniso_label
_atom_site_aniso_U_11
_atom_site_aniso_U_22
_atom_site_aniso_U_33
_atom_site_aniso_U_12
_atom_site_aniso_U_13
_atom_site_aniso_U_23
Mo1 0.02183(17) 0.02183(17) 0.0348(3) 0.01092(9) 0.000 0.000
O11 0.0287(15) 0.0307(15) 0.0327(15) 0.0163(13) 0.0021(12) 0.0054(11)
O12 0.0271(15) 0.0280(15) 0.0375(16) 0.0094(12) -0.0027(12) 0.0045(11)
C11 0.030(2) 0.031(2) 0.029(2) 0.017(2) -0.0049(19) -0.0059(18)
C12 0.028(2) 0.030(2) 0.032(2) 0.007(2) -0.0054(17) -0.0056(19)
C13 0.028(2) 0.046(3) 0.030(2) 0.019(2) -0.0003(19) -0.001(2)
C111 0.041(3) 0.055(3) 0.038(3) 0.031(3) 0.006(2) 0.007(2)
C121 0.035(3) 0.051(3) 0.032(3) 0.013(2) -0.001(2) 0.005(2)
F11 0.112(3) 0.058(2) 0.089(2) 0.061(2) -0.0238(18) -0.0026(16)
F12 0.095(2) 0.102(2) 0.0347(15) 0.0761(19) -0.0062(14) 0.0026(14)
F13 0.0444(17) 0.129(3) 0.089(2) 0.0540(18) 0.0083(15) 0.0499(19)
F14 0.072(2) 0.0407(17) 0.0615(18) 0.0002(15) 0.0110(14) 0.0096(14)
F15 0.0354(14) 0.116(3) 0.0551(16) 0.0353(15) 0.0171(12) 0.0278(15)
F16 0.0472(14) 0.0699(18) 0.0291(13) 0.0192(14) -0.0013(11) 0.0068(12)
Mo2 0.0247(2) 0.0247(2) 0.0442(4) 0.01237(10) 0.000 0.000
O21 0.0316(16) 0.0292(15) 0.0412(16) 0.0112(13) 0.0095(14) 0.0001(11)
O22 0.0373(17) 0.0328(17) 0.0435(16) 0.0195(14) 0.0119(14) 0.0073(14)
C21 0.041(3) 0.028(2) 0.029(2) 0.011(2) 0.0001(19) -0.0001(19)
C22 0.039(2) 0.040(3) 0.030(2) 0.027(2) -0.0014(19) 0.000(2)
C23 0.053(3) 0.032(2) 0.033(2) 0.026(2) 0.003(2) -0.002(2)
C211 0.068(4) 0.038(3) 0.044(3) 0.013(3) 0.020(3) 0.010(2)
C221 0.068(4) 0.066(3) 0.051(3) 0.048(3) 0.011(3) 0.007(3)
F21 0.066(2) 0.067(2) 0.120(3) -0.0003(18) 0.031(2) 0.0258(19)
F22 0.141(3) 0.0547(16) 0.0318(15) 0.024(2) 0.0277(18) 0.0060(12)
F23 0.152(3) 0.0401(17) 0.0640(19) 0.0431(19) 0.0365(18) 0.0197(14)
F24 0.074(2) 0.199(4) 0.098(2) 0.098(3) 0.006(2) -0.024(2)
F25 0.113(2) 0.113(2) 0.0348(16) 0.086(2) 0.0201(15) 0.0130(15)
F26 0.203(4) 0.091(2) 0.095(2) 0.112(3) 0.065(2) 0.0199(19)
Mo3 0.0314(2) 0.0314(2) 0.0411(4) 0.01569(11) 0.000 0.000
O31 0.0419(18) 0.0353(15) 0.0406(16) 0.0170(16) -0.0086(15) 0.0052(12)
O32 0.0329(15) 0.0398(17) 0.0394(16) 0.0175(15) 0.0020(12) 0.0113(14)
C31 0.050(3) 0.035(3) 0.031(3) 0.021(2) -0.001(2) 0.001(2)
C32 0.030(2) 0.049(3) 0.032(2) 0.020(2) 0.0040(19) 0.007(2)
C33 0.032(2) 0.042(3) 0.031(2) 0.012(2) 0.0044(19) 0.005(2)
C311 0.071(4) 0.040(3) 0.045(3) 0.014(3) -0.012(3) 0.007(3)
C321 0.037(3) 0.082(4) 0.048(3) 0.026(3) -0.001(2) 0.016(3)
F31 0.148(3) 0.067(2) 0.096(2) 0.072(2) -0.003(2) 0.0206(17)
F32 0.079(2) 0.068(2) 0.087(2) 0.0004(19) -0.0146(18) 0.0430(17)
F33 0.114(3) 0.0654(19) 0.0379(16) 0.0244(18) -0.0140(16) 0.0115(14)
F34 0.097(3) 0.183(4) 0.117(3) 0.108(3) -0.030(2) -0.012(3)
F35 0.0481(15) 0.124(3) 0.0445(16) 0.0212(19) -0.0042(12) 0.0350(19)
F36 0.0482(18) 0.103(3) 0.083(2) -0.0081(19) -0.0228(16) 0.0361(19)

loop_
_atom_type_symbol
_atom_type_description
_atom_type_scat_dispersion_real
_atom_type_scat_dispersion_imag
_atom_type_scat_source
C C 0.0033 0.0016 'International Tables Vol C Tables 4.2.6.8 and 6.1.1.4'
H H 0.0000 0.0000 'International Tables Vol C Tables 4.2.6.8 and 6.1.1.4'
O O 0.0106 0.0060 'International Tables Vol C Tables 4.2.6.8 and 6.1.1.4'
F F 0.0171 0.0103 'International Tables Vol C Tables 4.2.6.8 and 6.1.1.4'
Mo Mo -1.6832 0.6857 'International Tables Vol C Tables 4.2.6.8 and 6.1.1.4'

loop_
_geom_angle_atom_site_label_1
_geom_angle_atom_site_label_2
_geom_angle_atom_site_label_3
_geom_angle_site_symmetry_1
_geom_angle_site_symmetry_3
_geom_angle
_geom_angle_publ_flag
O12 Mo1 O12 2_765 . 90.24(9) ?
O12 Mo1 O11 . 2_765 88.97(9) ?
O12 Mo1 O11 2_765 . 176.92(10) ?
O12 Mo1 O11 . . 86.78(9) ?
O11 Mo1 O11 2_765 . 93.96(9) ?
C11 O11 Mo1 . . 126.6(2) ?
C12 O12 Mo1 . . 127.6(2) ?
O11 C11 C13 . . 127.7(3) ?
O11 C11 C111 . . 112.9(3) ?
C13 C11 C111 . . 119.4(3) ?
O12 C12 C13 . . 127.4(3) ?
O12 C12 C121 . . 113.2(3) ?
C13 C12 C121 . . 119.5(4) ?
C11 C13 C12 . . 123.2(4) ?
C11 C13 H13 . . 118.4 ?
C12 C13 H13 . . 118.4 ?
F12 C111 F13 . . 108.3(4) ?
F12 C111 F11 . . 106.1(4) ?
F13 C111 F11 . . 106.9(4) ?
F12 C111 C11 . . 112.2(3) ?
F13 C111 C11 . . 113.3(3) ?
F11 C111 C11 . . 109.6(3) ?
F15 C121 F14 . . 107.9(4) ?
F15 C121 F16 . . 107.0(3) ?
F14 C121 F16 . . 107.0(3) ?
F15 C121 C12 . . 112.9(3) ?
F14 C121 C12 . . 110.7(4) ?
F16 C121 C12 . . 111.1(3) ?
O22 Mo2 O22 . 3_565 91.41(10) ?
O22 Mo2 O21 . 2_665 88.26(10) ?
O22 Mo2 O21 . . 87.18(10) ?
O21 Mo2 O21 2_665 . 93.14(9) ?
O22 Mo2 O21 . 3_565 178.54(10) ?
C21 O21 Mo2 . . 126.6(2) ?
C22 O22 Mo2 . . 127.2(2) ?
O21 C21 C23 . . 128.2(4) ?
O21 C21 C211 . . 112.3(4) ?
C23 C21 C211 . . 119.5(4) ?
O22 C22 C23 . . 127.6(4) ?
O22 C22 C221 . . 112.7(4) ?
C23 C22 C221 . . 119.7(4) ?
C21 C23 C22 . . 123.1(4) ?
C21 C23 H23 . . 118.4 ?
C22 C23 H23 . . 118.4 ?
F23 C211 F22 . . 109.3(4) ?
F23 C211 F21 . . 105.7(4) ?
F22 C211 F21 . . 107.1(4) ?
F23 C211 C21 . . 112.7(4) ?
F22 C211 C21 . . 112.2(4) ?
F21 C211 C21 . . 109.6(4) ?
F25 C221 F24 . . 107.7(4) ?
F25 C221 F26 . . 108.2(4) ?
F24 C221 F26 . . 105.2(4) ?
F25 C221 C22 . . 112.5(4) ?
F24 C221 C22 . . 110.2(4) ?
F26 C221 C22 . . 112.7(4) ?
O31 Mo3 O31 2_665 . 91.55(10) ?
O31 Mo3 O32 . 2_665 88.04(10) ?
O31 Mo3 O32 2_665 . 178.54(11) ?
O31 Mo3 O32 . . 87.06(10) ?
O32 Mo3 O32 . 3_565 93.33(9) ?
C31 O31 Mo3 . . 127.5(2) ?
C32 O32 Mo3 . . 126.5(2) ?
O31 C31 C33 . . 127.4(4) ?
O31 C31 C311 . . 113.0(4) ?
C33 C31 C311 . . 119.6(4) ?
O32 C32 C33 . . 128.5(4) ?
O32 C32 C321 . . 112.3(4) ?
C33 C32 C321 . . 119.2(4) ?
C32 C33 C31 . . 122.9(4) ?
C32 C33 H33 . . 118.6 ?
C31 C33 H33 . . 118.6 ?
F33 C311 F31 . . 106.3(4) ?
F33 C311 F32 . . 108.5(4) ?
F31 C311 F32 . . 105.9(4) ?
F33 C311 C31 . . 112.4(4) ?
F31 C311 C31 . . 110.4(4) ?
F32 C311 C31 . . 112.9(4) ?
F35 C321 F34 . . 109.1(5) ?
F35 C321 F36 . . 107.6(4) ?
F34 C321 F36 . . 104.3(4) ?
F35 C321 C32 . . 113.0(4) ?
F34 C321 C32 . . 110.0(4) ?
F36 C321 C32 . . 112.5(4) ?

loop_
_geom_bond_atom_site_label_1
_geom_bond_atom_site_label_2
_geom_bond_site_symmetry_2
_geom_bond_distance
_geom_bond_publ_flag
Mo1 O12 . 2.049(2) ?
Mo1 O11 . 2.064(2) ?
O11 C11 . 1.265(4) ?
O12 C12 . 1.259(4) ?
C11 C13 . 1.377(5) ?
C11 C111 . 1.524(5) ?
C12 C13 . 1.378(5) ?
C12 C121 . 1.517(5) ?
C13 H13 . 0.9500 ?
C111 F12 . 1.297(4) ?
C111 F13 . 1.299(4) ?
C111 F11 . 1.318(5) ?
C121 F15 . 1.314(4) ?
C121 F14 . 1.316(5) ?
C121 F16 . 1.332(4) ?
Mo2 O22 . 2.048(2) ?
Mo2 O21 . 2.053(2) ?
O21 C21 . 1.265(4) ?
O22 C22 . 1.265(4) ?
C21 C23 . 1.368(5) ?
C21 C211 . 1.522(5) ?
C22 C23 . 1.375(5) ?
C22 C221 . 1.510(6) ?
C23 H23 . 0.9500 ?
C211 F23 . 1.306(5) ?
C211 F22 . 1.306(5) ?
C211 F21 . 1.325(6) ?
C221 F25 . 1.300(5) ?
C221 F24 . 1.303(5) ?
C221 F26 . 1.314(5) ?
Mo3 O31 . 2.057(2) ?
Mo3 O32 . 2.059(2) ?
O31 C31 . 1.262(4) ?
O32 C32 . 1.265(4) ?
C31 C33 . 1.382(5) ?
C31 C311 . 1.499(6) ?
C32 C33 . 1.375(5) ?
C32 C321 . 1.518(5) ?
C33 H33 . 0.9500 ?
C311 F33 . 1.303(5) ?
C311 F31 . 1.314(6) ?
C311 F32 . 1.323(5) ?
C321 F35 . 1.292(5) ?
C321 F34 . 1.308(6) ?
C321 F36 . 1.320(6) ?
